data_7030785
loop_
_publ_author_name
'Levason, William'
'Light, Mark E.'
'Reid, Gillian'
'Zhang, Wenjian'

_publ_section_title
;
 Soft diphosphine and diarsine complexes of niobium(v) and tantalum(v)
 fluorides: synthesis, properties, structures and comparisons with the
 corresponding chlorides.
;
_journal_issue 25
_journal_name_full 'Dalton transactions (Cambridge, England : 2003)'
_journal_page_first 9557
_journal_page_last 9566
_journal_paper_doi 10.1039/c4dt01029a
_journal_volume 43
_journal_year 2014
_chemical_formula_moiety 'C20 H32 Cl4 Nb P4, C2 H3 N, Cl'
_chemical_formula_sum 'C22 H35 Cl5 N Nb P4'
_chemical_formula_weight 707.55
_chemical_name_systematic
;
 ?
;
_space_group_crystal_system monoclinic
_space_group_IT_number 12
_space_group_name_Hall '-C 2y'
_space_group_name_H-M_alt 'C 1 2/m 1'
_symmetry_space_group_name_Hall '-C 2y'
_symmetry_space_group_name_H-M 'C 1 2/m 1'
_atom_sites_solution_hydrogens geom
_audit_creation_method SHELXL-2013
_cell_angle_alpha 90
_cell_angle_beta 109.431(9)
_cell_angle_gamma 90
_cell_formula_units_Z 4
_cell_length_a 21.764(6)
_cell_length_b 10.178(2)
_cell_length_c 14.770(4)
_cell_measurement_reflns_used 5934
_cell_measurement_temperature 100(2)
_cell_measurement_theta_max 34.6
_cell_measurement_theta_min 2.2
_cell_volume 3085.4(13)
_computing_cell_refinement
;
CrystalClear-SM Expert 3.1 (Rigaku, 2013)
;
_computing_data_collection
;
CrystalClear-SM Expert 3.1 (Rigaku, 2013)
;
_computing_data_reduction
;
CrystalClear-SM Expert 3.1 (Rigaku, 2013)
;
_computing_publication_material 'WINGX (Farrugia, 2013)'
_computing_structure_refinement 'SHELXL-2013 (Sheldrick, 2013)'
_computing_structure_solution 'SHELXS-2013 (Sheldrick, 2013)'
_diffrn_ambient_temperature 100(2)
_diffrn_detector 'CCD plate'
_diffrn_detector_area_resol_mean 28.5714
_diffrn_detector_type 'Rigaku HG Saturn724+ (2x2 bin mode)'
_diffrn_measured_fraction_theta_full 0.993
_diffrn_measured_fraction_theta_max 0.994
_diffrn_measurement_device 'four-circle \k diffractometer'
_diffrn_measurement_device_type 'Rigaku AFC12 (Right)'
_diffrn_measurement_method 'profile data from \w-scans'
_diffrn_measurement_specimen_support 'MiTeGen MicroMesh'
_diffrn_radiation_collimation 'Confocal mirrors, VHF Varimax '
_diffrn_radiation_type MoK\a
_diffrn_radiation_wavelength 0.71073
_diffrn_reflns_av_R_equivalents 0.0280
_diffrn_reflns_av_unetI/netI 0.0358
_diffrn_reflns_Laue_measured_fraction_full 0.993
_diffrn_reflns_Laue_measured_fraction_max 0.994
_diffrn_reflns_limit_h_max 21
_diffrn_reflns_limit_h_min -26
_diffrn_reflns_limit_k_max 12
_diffrn_reflns_limit_k_min -12
_diffrn_reflns_limit_l_max 18
_diffrn_reflns_limit_l_min -15
_diffrn_reflns_number 9182
_diffrn_reflns_point_group_measured_fraction_full 0.993
_diffrn_reflns_point_group_measured_fraction_max 0.994
_diffrn_reflns_theta_full 25.242
_diffrn_reflns_theta_max 25.993
_diffrn_reflns_theta_min 2.845
_diffrn_source 'Rotating Anode'
_diffrn_source_current 55.0
_diffrn_source_power 2.475
_diffrn_source_voltage 45.0
_exptl_absorpt_coefficient_mu 1.044
_exptl_absorpt_correction_T_max 1.000
_exptl_absorpt_correction_T_min 0.911
_exptl_absorpt_correction_type multi-scan
_exptl_absorpt_process_details
;
Jacobson, R.A. (1998). REQAB. Private communication to the 
 Rigaku Corporation, Tokyo, Japan. 
;
_exptl_crystal_colour orange
_exptl_crystal_density_diffrn 1.523
_exptl_crystal_description fragment
_exptl_crystal_F_000 1440
_exptl_crystal_size_max 0.120
_exptl_crystal_size_mid 0.100
_exptl_crystal_size_min 0.080
_refine_diff_density_max 0.473
_refine_diff_density_min -0.293
_refine_diff_density_rms 0.074
_refine_ls_extinction_method none
_refine_ls_goodness_of_fit_ref 1.188
_refine_ls_hydrogen_treatment constr
_refine_ls_matrix_type full
_refine_ls_number_parameters 180
_refine_ls_number_reflns 3191
_refine_ls_number_restraints 3
_refine_ls_restrained_S_all 1.187
_refine_ls_R_factor_all 0.0362
_refine_ls_R_factor_gt 0.0327
_refine_ls_shift/su_max 0.050
_refine_ls_shift/su_mean 0.001
_refine_ls_structure_factor_coef Fsqd
_refine_ls_weighting_details 'w=1/[\s^2^(Fo^2^)+(0.0213P)^2^+4.0161P] where P=(Fo^2^+2Fc^2^)/3'
_refine_ls_weighting_scheme calc
_refine_ls_wR_factor_gt 0.0650
_refine_ls_wR_factor_ref 0.0663
_reflns_Friedel_coverage 0.000
_reflns_number_gt 2992
_reflns_number_total 3191
_reflns_threshold_expression 'I > 2\s(I)'
_cod_data_source_file c4dt01029a2.cif
_cod_data_source_block 1010b
_cod_depositor_comments 'Adding full bibliography for 7030785--7030792.cif.'
_cod_original_cell_volume 3085.6(13)
_cod_database_code 7030785
_shelx_space_group_comment
;
The symmetry employed for this shelxl refinement is uniquely defined
by the following loop, which should always be used as a source of
symmetry information in preference to the above space-group names.
They are only intended as comments.
;
_shelx_estimated_absorpt_t_min 0.885
_shelx_estimated_absorpt_t_max 0.921
_shelxl_version_number 2013-3

loop_
_space_group_symop_operation_xyz
'x, y, z'
'-x, y, -z'
'x+1/2, y+1/2, z'
'-x+1/2, y+1/2, -z'
'-x, -y, -z'
'x, -y, z'
'-x+1/2, -y+1/2, -z'
'x+1/2, -y+1/2, z'

loop_
_atom_site_label
_atom_site_type_symbol
_atom_site_fract_x
_atom_site_fract_y
_atom_site_fract_z
_atom_site_U_iso_or_equiv
_atom_site_adp_type
_atom_site_occupancy
_atom_site_site_symmetry_order
_atom_site_calc_flag
_atom_site_refinement_flags_posn
_atom_site_refinement_flags_adp
_atom_site_refinement_flags_occupancy
_atom_site_disorder_assembly
_atom_site_disorder_group
Nb1 Nb 0.58546(2) 0.0000 0.28880(2) 0.01233(6) Uani 1 2 d S T P . .
Cl1 Cl 0.53644(3) 0.0000 0.41460(5) 0.01829(16) Uani 1 2 d S T P . .
Cl2 Cl 0.56508(3) 0.0000 0.11590(5) 0.01672(15) Uani 1 2 d S T P . .
Cl3 Cl 0.62027(2) -0.22844(5) 0.31212(3) 0.01690(11) Uani 1 1 d . . . . .
Cl4 Cl 0.14320(3) 0.0000 -0.13259(5) 0.01762(16) Uani 1 2 d S T P . .
P1 P 0.67920(4) 0.0000 0.46148(5) 0.01454(16) Uani 1 2 d S T P . .
P2 P 0.70000(4) 0.0000 0.25685(5) 0.01332(16) Uani 1 2 d S T P . .
P3 P 0.48078(2) 0.15555(5) 0.21859(4) 0.01477(12) Uani 1 1 d . . . . .
C1 C 0.67883(10) -0.1401(2) 0.53814(14) 0.0206(5) Uani 1 1 d . . . . .
H1A H 0.6871 -0.2208 0.5079 0.031 Uiso 1 1 calc R U . . .
H1B H 0.6363 -0.1462 0.5471 0.031 Uiso 1 1 calc R U . . .
H1C H 0.7129 -0.1286 0.6006 0.031 Uiso 1 1 calc R U . . .
C2 C 0.76148(13) 0.0000 0.4555(2) 0.0138(6) Uani 1 2 d S T P . .
C3 C 0.81537(14) 0.0000 0.5397(2) 0.0178(7) Uani 1 2 d S T P . .
H3 H 0.8093 0.0000 0.6004 0.021 Uiso 1 2 calc R U P . .
C4 C 0.87792(15) 0.0000 0.5343(2) 0.0193(7) Uani 1 2 d S T P . .
H4 H 0.9146 0.0000 0.5915 0.023 Uiso 1 2 calc R U P . .
C5 C 0.88688(15) 0.0000 0.4460(2) 0.0221(7) Uani 1 2 d S T P . .
H5 H 0.9298 0.0000 0.4429 0.027 Uiso 1 2 calc R U P . .
C6 C 0.83370(14) 0.0000 0.3617(2) 0.0206(7) Uani 1 2 d S T P . .
H6 H 0.8402 0.0000 0.3012 0.025 Uiso 1 2 calc R U P . .
C7 C 0.77048(14) 0.0000 0.3665(2) 0.0149(6) Uani 1 2 d S T P . .
C8 C 0.71468(10) -0.1395(2) 0.19013(15) 0.0184(5) Uani 1 1 d . . . . .
H8A H 0.7549 -0.1250 0.1755 0.028 Uiso 1 1 calc R U . . .
H8B H 0.6781 -0.1493 0.1301 0.028 Uiso 1 1 calc R U . . .
H8C H 0.7190 -0.2195 0.2287 0.028 Uiso 1 1 calc R U . . .
C9 C 0.46234(10) 0.2602(2) 0.30632(15) 0.0218(5) Uani 1 1 d . . . . .
H9A H 0.5020 0.3058 0.3452 0.033 Uiso 1 1 calc R U . . .
H9B H 0.4458 0.2062 0.3481 0.033 Uiso 1 1 calc R U . . .
H9C H 0.4293 0.3250 0.2729 0.033 Uiso 1 1 calc R U . . .
C10 C 0.48487(10) 0.2705(2) 0.12668(15) 0.0232(5) Uani 1 1 d . . . . .
H10A H 0.4801 0.2227 0.0672 0.035 Uiso 1 1 calc R U . . .
H10B H 0.5270 0.3158 0.1482 0.035 Uiso 1 1 calc R U . . .
H10C H 0.4497 0.3351 0.1151 0.035 Uiso 1 1 calc R U . . .
C11 C 0.40508(9) 0.06875(19) 0.16032(13) 0.0158(5) Uani 1 1 d . . . . .
C12 C 0.34746(10) 0.1379(2) 0.11360(15) 0.0216(5) Uani 1 1 d . . . . .
H12 H 0.3470 0.2312 0.1145 0.026 Uiso 1 1 calc R U . . .
C13 C 0.29114(10) 0.0680(2) 0.06601(15) 0.0232(5) Uani 1 1 d . . . . .
H13 H 0.2521 0.1141 0.0331 0.028 Uiso 1 1 calc R U . . .
N1A N 0.7767(3) 0.006(3) 0.7515(5) 0.0261(6) Uiso 0.220(5) 1 d D . P A -1
C14A C 0.8204(4) 0.009(2) 0.8182(6) 0.0261(6) Uiso 0.220(5) 1 d D . P A -1
C15A C 0.8782(4) 0.0230(11) 0.9083(6) 0.0261(6) Uiso 0.220(5) 1 d D . P A -1
H15A H 0.8926 0.1148 0.9161 0.039 Uiso 0.220(5) 1 calc R U P A -1
H15B H 0.9137 -0.0330 0.9038 0.039 Uiso 0.220(5) 1 calc R U P A -1
H15C H 0.8659 -0.0039 0.9636 0.039 Uiso 0.220(5) 1 calc R U P A -1
N1B N 0.7933(3) 0.0150(10) 0.7561(4) 0.0261(6) Uiso 0.280(5) 1 d D . P A -2
C14B C 0.8326(3) 0.002(5) 0.8268(4) 0.0261(6) Uiso 0.280(5) 1 d D . P A -2
C15B C 0.8816(4) -0.0495(8) 0.9167(6) 0.0261(6) Uiso 0.280(5) 1 d D . P A -2
H15D H 0.8889 -0.1432 0.9091 0.039 Uiso 0.280(5) 1 calc R U P A -2
H15E H 0.8654 -0.0372 0.9706 0.039 Uiso 0.280(5) 1 calc R U P A -2
H15F H 0.9227 -0.0016 0.9294 0.039 Uiso 0.280(5) 1 calc R U P A -2

loop_
_atom_site_aniso_label
_atom_site_aniso_U_11
_atom_site_aniso_U_22
_atom_site_aniso_U_33
_atom_site_aniso_U_23
_atom_site_aniso_U_13
_atom_site_aniso_U_12
Nb1 0.01172(12) 0.01379(11) 0.01146(11) 0.000 0.00383(9) 0.000
Cl1 0.0182(3) 0.0235(3) 0.0152(3) 0.000 0.0082(2) 0.000
Cl2 0.0148(3) 0.0227(3) 0.0119(3) 0.000 0.0034(2) 0.000
Cl3 0.0165(2) 0.0153(2) 0.0185(2) 0.0013(2) 0.00526(18) 0.0012(2)
Cl4 0.0158(3) 0.0183(3) 0.0181(3) 0.000 0.0046(3) 0.000
P1 0.0163(4) 0.0152(3) 0.0118(3) 0.000 0.0043(3) 0.000
P2 0.0124(3) 0.0152(3) 0.0122(3) 0.000 0.0038(3) 0.000
P3 0.0135(2) 0.0151(2) 0.0155(2) 0.0006(2) 0.00449(18) 0.0001(2)
C1 0.0240(11) 0.0214(10) 0.0153(10) 0.0038(9) 0.0051(8) -0.0006(9)
C2 0.0137(14) 0.0111(12) 0.0155(13) 0.000 0.0034(10) 0.000
C3 0.0210(15) 0.0146(13) 0.0154(14) 0.000 0.0029(11) 0.000
C4 0.0163(15) 0.0170(13) 0.0179(15) 0.000 -0.0034(12) 0.000
C5 0.0142(15) 0.0235(15) 0.0256(16) 0.000 0.0023(12) 0.000
C6 0.0193(15) 0.0222(14) 0.0214(15) 0.000 0.0082(11) 0.000
C7 0.0148(14) 0.0127(12) 0.0149(13) 0.000 0.0019(11) 0.000
C8 0.0155(10) 0.0193(9) 0.0217(10) -0.0034(9) 0.0079(8) 0.0008(9)
C9 0.0191(11) 0.0231(10) 0.0227(10) -0.0042(9) 0.0062(8) 0.0022(9)
C10 0.0194(10) 0.0233(10) 0.0275(11) 0.0106(10) 0.0086(8) 0.0043(9)
C11 0.0140(10) 0.0208(10) 0.0130(9) -0.0019(8) 0.0050(7) -0.0003(8)
C12 0.0177(10) 0.0216(10) 0.0233(11) 0.0013(10) 0.0038(8) 0.0013(9)
C13 0.0147(10) 0.0286(11) 0.0222(11) 0.0031(10) 0.0009(8) 0.0029(9)

loop_
_atom_type_symbol
_atom_type_description
_atom_type_scat_dispersion_real
_atom_type_scat_dispersion_imag
_atom_type_scat_source
C C 0.0033 0.0016 'International Tables Vol C Tables 4.2.6.8 and 6.1.1.4'
H H 0.0000 0.0000 'International Tables Vol C Tables 4.2.6.8 and 6.1.1.4'
N N 0.0061 0.0033 'International Tables Vol C Tables 4.2.6.8 and 6.1.1.4'
P P 0.1023 0.0942 'International Tables Vol C Tables 4.2.6.8 and 6.1.1.4'
Cl Cl 0.1484 0.1585 'International Tables Vol C Tables 4.2.6.8 and 6.1.1.4'
Nb Nb -2.0727 0.6215 'International Tables Vol C Tables 4.2.6.8 and 6.1.1.4'

loop_
_geom_angle_atom_site_label_1
_geom_angle_atom_site_label_2
_geom_angle_atom_site_label_3
_geom_angle
_geom_angle_site_symmetry_1
_geom_angle_site_symmetry_3
Cl1 Nb1 Cl3 94.989(16) . .
Cl1 Nb1 Cl3 94.989(16) . 6
Cl3 Nb1 Cl3 145.57(3) . 6
Cl1 Nb1 Cl2 145.69(3) . .
Cl3 Nb1 Cl2 95.029(14) . .
Cl3 Nb1 Cl2 95.028(14) 6 .
Cl1 Nb1 P3 76.31(2) . 6
Cl3 Nb1 P3 71.06(2) . 6
Cl3 Nb1 P3 143.373(18) 6 6
Cl2 Nb1 P3 76.14(2) . 6
Cl1 Nb1 P3 76.31(2) . .
Cl3 Nb1 P3 143.376(18) . .
Cl3 Nb1 P3 71.06(2) 6 .
Cl2 Nb1 P3 76.14(2) . .
P3 Nb1 P3 72.32(3) 6 .
Cl1 Nb1 P1 70.24(3) . .
Cl3 Nb1 P1 76.299(14) . .
Cl3 Nb1 P1 76.300(14) 6 .
Cl2 Nb1 P1 144.08(3) . .
P3 Nb1 P1 130.272(19) 6 .
P3 Nb1 P1 130.272(19) . .
Cl1 Nb1 P2 143.41(3) . .
Cl3 Nb1 P2 76.203(15) . .
Cl3 Nb1 P2 76.205(15) 6 .
Cl2 Nb1 P2 70.90(3) . .
P3 Nb1 P2 130.55(2) 6 .
P3 Nb1 P2 130.55(2) . .
P1 Nb1 P2 73.18(3) . .
C1 P1 C1 102.96(14) 6 .
C1 P1 C2 103.76(9) 6 .
C1 P1 C2 103.76(9) . .
C1 P1 Nb1 115.55(7) 6 .
C1 P1 Nb1 115.55(7) . .
C2 P1 Nb1 113.72(9) . .
C8 P2 C8 102.84(14) . 6
C8 P2 C7 103.53(9) . .
C8 P2 C7 103.53(9) 6 .
C8 P2 Nb1 115.87(7) . .
C8 P2 Nb1 115.86(7) 6 .
C7 P2 Nb1 113.58(10) . .
C11 P3 C10 102.80(9) . .
C11 P3 C9 104.00(10) . .
C10 P3 C9 103.41(10) . .
C11 P3 Nb1 114.60(7) . .
C10 P3 Nb1 114.99(7) . .
C9 P3 Nb1 115.44(7) . .
P1 C1 H1A 109.5 . .
P1 C1 H1B 109.5 . .
H1A C1 H1B 109.5 . .
P1 C1 H1C 109.5 . .
H1A C1 H1C 109.5 . .
H1B C1 H1C 109.5 . .
C7 C2 C3 120.0(3) . .
C7 C2 P1 119.7(2) . .
C3 C2 P1 120.3(2) . .
C4 C3 C2 119.9(3) . .
C4 C3 H3 120.1 . .
C2 C3 H3 120.1 . .
C5 C4 C3 120.1(3) . .
C5 C4 H4 119.9 . .
C3 C4 H4 119.9 . .
C4 C5 C6 120.6(3) . .
C4 C5 H5 119.7 . .
C6 C5 H5 119.7 . .
C5 C6 C7 119.6(3) . .
C5 C6 H6 120.2 . .
C7 C6 H6 120.2 . .
C2 C7 C6 119.8(3) . .
C2 C7 P2 119.8(2) . .
C6 C7 P2 120.4(2) . .
P2 C8 H8A 109.5 . .
P2 C8 H8B 109.5 . .
H8A C8 H8B 109.5 . .
P2 C8 H8C 109.5 . .
H8A C8 H8C 109.5 . .
H8B C8 H8C 109.5 . .
P3 C9 H9A 109.5 . .
P3 C9 H9B 109.5 . .
H9A C9 H9B 109.5 . .
P3 C9 H9C 109.5 . .
H9A C9 H9C 109.5 . .
H9B C9 H9C 109.5 . .
P3 C10 H10A 109.5 . .
P3 C10 H10B 109.5 . .
H10A C10 H10B 109.5 . .
P3 C10 H10C 109.5 . .
H10A C10 H10C 109.5 . .
H10B C10 H10C 109.5 . .
C11 C11 C12 120.10(12) 6 .
C11 C11 P3 119.13(6) 6 .
C12 C11 P3 120.75(16) . .
C13 C12 C11 119.1(2) . .
C13 C12 H12 120.5 . .
C11 C12 H12 120.5 . .
C13 C13 C12 120.80(13) 6 .
C13 C13 H13 119.6 6 .
C12 C13 H13 119.6 . .
N1A C14A C15A 176(2) . .
C14A C15A H15A 109.5 . .
C14A C15A H15B 109.5 . .
H15A C15A H15B 109.5 . .
C14A C15A H15C 109.5 . .
H15A C15A H15C 109.5 . .
H15B C15A H15C 109.5 . .
N1B C14B C15B 166(4) . .
C14B C15B H15D 109.5 . .
C14B C15B H15E 109.5 . .
H15D C15B H15E 109.5 . .
C14B C15B H15F 109.5 . .
H15D C15B H15F 109.5 . .
H15E C15B H15F 109.5 . .

loop_
_geom_bond_atom_site_label_1
_geom_bond_atom_site_label_2
_geom_bond_distance
_geom_bond_site_symmetry_2
Nb1 Cl1 2.4309(9) .
Nb1 Cl3 2.4341(6) .
Nb1 Cl3 2.4341(6) 6
Nb1 Cl2 2.4424(10) .
Nb1 P3 2.6833(7) 6
Nb1 P3 2.6833(7) .
Nb1 P1 2.6843(10) .
Nb1 P2 2.6869(10) .
P1 C1 1.822(2) 6
P1 C1 1.822(2) .
P1 C2 1.822(3) .
P2 C8 1.816(2) .
P2 C8 1.816(2) 6
P2 C7 1.823(3) .
P3 C11 1.815(2) .
P3 C10 1.817(2) .
P3 C9 1.822(2) .
C1 H1A 0.9800 .
C1 H1B 0.9800 .
C1 H1C 0.9800 .
C2 C7 1.392(4) .
C2 C3 1.397(4) .
C3 C4 1.389(4) .
C3 H3 0.9500 .
C4 C5 1.382(4) .
C4 H4 0.9500 .
C5 C6 1.390(4) .
C5 H5 0.9500 .
C6 C7 1.401(4) .
C6 H6 0.9500 .
C8 H8A 0.9800 .
C8 H8B 0.9800 .
C8 H8C 0.9800 .
C9 H9A 0.9800 .
C9 H9B 0.9800 .
C9 H9C 0.9800 .
C10 H10A 0.9800 .
C10 H10B 0.9800 .
C10 H10C 0.9800 .
C11 C11 1.400(4) 6
C11 C12 1.403(3) .
C12 C13 1.389(3) .
C12 H12 0.9500 .
C13 C13 1.384(4) 6
C13 H13 0.9500 .
N1A C14A 1.120(8) .
C14A C15A 1.502(10) .
C15A H15A 0.9800 .
C15A H15B 0.9800 .
C15A H15C 0.9800 .
N1B C14B 1.116(8) .
C14B C15B 1.493(16) .
C15B H15D 0.9800 .
C15B H15E 0.9800 .
C15B H15F 0.9800 .
